data_4512981
loop_
_publ_author_name
'Khavasi, Hamid Reza'
'Norouzi, Fataneh'
'Azhdari Tehrani, Alireza'

_publ_section_title
;
 Halogen Bonding Synthon Modularity in Coordination Compounds
;
_journal_issue 6
_journal_name_full 'Crystal Growth &amp; Design'
_journal_page_first 2579
_journal_paper_doi 10.1021/acs.cgd.5b00282
_journal_volume 15
_journal_year 2015
_chemical_formula_sum 'C11 H7 Br2 Cl2 Hg N3 O'
_chemical_formula_weight 628.49
_chemical_name_systematic
; 
 ? 
;
_space_group_IT_number 64
_symmetry_cell_setting orthorhombic
_symmetry_space_group_name_Hall '-C 2ac 2'
_symmetry_space_group_name_H-M 'C m c a'
_atom_sites_solution_hydrogens geom
_atom_sites_solution_primary direct
_atom_sites_solution_secondary difmap
_audit_creation_method SHELXL-97
_cell_angle_alpha 90.00
_cell_angle_beta 90.00
_cell_angle_gamma 90.00
_cell_formula_units_Z 8
_cell_length_a 6.7633(4)
_cell_length_b 13.0955(7)
_cell_length_c 35.472(2)
_cell_measurement_reflns_used 13161
_cell_measurement_temperature 298(2)
_cell_measurement_theta_max 27.00
_cell_measurement_theta_min 2.30
_cell_volume 3141.7(3)
_computing_cell_refinement 'X-Area 1.31 (Stoe & Cie GmbH, 2005)'
_computing_data_collection 'X-Area 1.31 (Stoe & Cie GmbH, 2005)'
_computing_data_reduction 'X-Area 1.31 (Stoe & Cie GmbH, 2005)'
_computing_molecular_graphics 'ORTEP-3 for Windows (Farrugia, 1997)'
_computing_publication_material 'WinGX (Farrugia, 1999)'
_computing_structure_refinement 'SHELXL-97 (Sheldrick, 1997)'
_computing_structure_solution 'SHELXS-97 (Sheldrick, 1990)'
_diffrn_ambient_temperature 298(2)
_diffrn_detector_area_resol_mean '0.15 mm'
_diffrn_measured_fraction_theta_full 0.998
_diffrn_measured_fraction_theta_max 0.998
_diffrn_measurement_device_type 'STOE IPDS II'
_diffrn_measurement_method 'rotation method'
_diffrn_radiation_monochromator graphite
_diffrn_radiation_source 'fine-focus sealed tube'
_diffrn_radiation_type MoK\a
_diffrn_radiation_wavelength 0.71073
_diffrn_reflns_av_R_equivalents 0.2022
_diffrn_reflns_av_sigmaI/netI 0.0930
_diffrn_reflns_limit_h_max 8
_diffrn_reflns_limit_h_min -8
_diffrn_reflns_limit_k_max 15
_diffrn_reflns_limit_k_min -16
_diffrn_reflns_limit_l_max 45
_diffrn_reflns_limit_l_min -45
_diffrn_reflns_number 13161
_diffrn_reflns_theta_full 27.00
_diffrn_reflns_theta_max 27.00
_diffrn_reflns_theta_min 2.30
_diffrn_standards_number 0
_exptl_absorpt_coefficient_mu 15.22
_exptl_absorpt_correction_T_max 0.4971
_exptl_absorpt_correction_T_min 0.1815
_exptl_absorpt_correction_type numerical
_exptl_absorpt_process_details 'shape of crystal determined optically'
_exptl_crystal_colour Colorless
_exptl_crystal_density_diffrn 2.658
_exptl_crystal_density_method 'not measured'
_exptl_crystal_description Block
_exptl_crystal_F_000 2288
_exptl_crystal_size_max 0.30
_exptl_crystal_size_mid 0.10
_exptl_crystal_size_min 0.05
_refine_diff_density_max 3.011
_refine_diff_density_min -1.291
_refine_diff_density_rms 0.281
_refine_ls_extinction_method none
_refine_ls_goodness_of_fit_ref 1.215
_refine_ls_hydrogen_treatment constr
_refine_ls_matrix_type full
_refine_ls_number_parameters 121
_refine_ls_number_reflns 1872
_refine_ls_number_restraints 0
_refine_ls_restrained_S_all 1.215
_refine_ls_R_factor_all 0.0837
_refine_ls_R_factor_gt 0.0699
_refine_ls_shift/su_max 0.006
_refine_ls_shift/su_mean 0.000
_refine_ls_structure_factor_coef Fsqd
_refine_ls_weighting_details 'calc w=1/[\s^2^(Fo^2^)+(0.0753P)^2^+0.0000P] where P=(Fo^2^+2Fc^2^)/3'
_refine_ls_weighting_scheme calc
_refine_ls_wR_factor_gt 0.1588
_refine_ls_wR_factor_ref 0.1660
_reflns_number_gt 1560
_reflns_number_total 1872
_reflns_threshold_expression >2sigma(I)
_cod_data_source_file cg5b00282_si_002.cif
_cod_data_source_block 3
_cod_depositor_comments
;
The following automatic conversions were performed:

'_symmetry_cell_setting' value 'Orthorhombic' changed to
'orthorhombic' according to
/usr/data/users/saulius/crontab/automatic-downloads/rss-feeds/ACS/lib/dictionaries/cif_core.dic
dictionary named 'cif_core.dic' version 2.4.2 from 2011-04-26.

Automatic conversion script
Id: cif_fix_values 3271 2015-04-21 07:52:19Z andrius 

 Adding full bibliography for 4512980--4512981.cif.
;
_cod_original_sg_symbol_H-M Cmca
_cod_original_formula_sum 'C11 H7 Br2 Cl2 Hg1 N3 O1'
_cod_database_code 4512981

loop_
_symmetry_equiv_pos_as_xyz
'x, y, z'
'-x, -y+1/2, z+1/2'
'x, -y, -z'
'-x, y+1/2, -z+1/2'
'x+1/2, y+1/2, z'
'-x+1/2, -y+1, z+1/2'
'x+1/2, -y+1/2, -z'
'-x+1/2, y+1, -z+1/2'
'-x, -y, -z'
'x, y-1/2, -z-1/2'
'-x, y, z'
'x, -y-1/2, z-1/2'
'-x+1/2, -y+1/2, -z'
'x+1/2, y, -z-1/2'
'-x+1/2, y+1/2, z'
'x+1/2, -y, z-1/2'

loop_
_atom_site_label
_atom_site_type_symbol
_atom_site_fract_x
_atom_site_fract_y
_atom_site_fract_z
_atom_site_U_iso_or_equiv
_atom_site_adp_type
_atom_site_occupancy
_atom_site_symmetry_multiplicity
_atom_site_calc_flag
_atom_site_refinement_flags
C1 C 0.5000 0.0478(12) 0.1034(5) 0.068(5) Uani 1 2 d S
H1 H 0.5000 -0.0223 0.0993 0.082 Uiso 1 2 calc SR
C2 C 0.5000 0.1124(13) 0.0729(5) 0.065(4) Uani 1 2 d S
H2 H 0.5000 0.0859 0.0486 0.078 Uiso 1 2 calc SR
C3 C 0.5000 0.2484(10) 0.1127(5) 0.045(3) Uani 1 2 d S
H3 H 0.5000 0.3185 0.1170 0.053 Uiso 1 2 calc SR
C4 C 0.5000 0.1823(11) 0.1427(4) 0.043(3) Uani 1 2 d S
C5 C 0.5000 0.2239(11) 0.1827(4) 0.045(3) Uani 1 2 d S
C6 C 0.5000 0.1588(11) 0.2483(4) 0.045(3) Uani 1 2 d S
C7 C 0.5000 0.2521(10) 0.2659(4) 0.052(4) Uani 1 2 d S
H7 H 0.5000 0.3117 0.2517 0.062 Uiso 1 2 calc SR
C8 C 0.5000 0.2570(10) 0.3040(4) 0.052(4) Uani 1 2 d S
C9 C 0.5000 0.1690(11) 0.3266(4) 0.044(3) Uani 1 2 d S
C10 C 0.5000 0.0771(10) 0.3101(5) 0.047(3) Uani 1 2 d S
H10 H 0.5000 0.0182 0.3248 0.056 Uiso 1 2 calc SR
C11 C 0.5000 0.0695(11) 0.2698(5) 0.047(3) Uani 1 2 d S
H11 H 0.5000 0.0060 0.2581 0.056 Uiso 1 2 calc SR
N1 N 0.5000 0.0823(9) 0.1385(4) 0.052(3) Uani 1 2 d S
N2 N 0.5000 0.2142(10) 0.0784(4) 0.053(3) Uani 1 2 d S
N3 N 0.5000 0.1486(9) 0.2092(4) 0.049(3) Uani 1 2 d S
H3A H 0.5000 0.0871 0.2008 0.059 Uiso 1 2 calc SR
O1 O 0.5000 0.3150(8) 0.1886(4) 0.065(3) Uani 1 2 d S
Hg1 Hg 0.5000 0.33103(5) 0.020758(17) 0.0543(3) Uani 1 2 d S
Br1 Br 0.5000 0.48954(13) 0.05587(6) 0.0746(6) Uani 1 2 d S
Br2 Br 0.5000 0.19878(14) -0.02813(5) 0.0589(5) Uani 1 2 d S
Cl1 Cl 0.5000 0.3776(3) 0.32567(13) 0.0711(12) Uani 1 2 d S
Cl2 Cl 0.5000 0.1782(3) 0.37516(12) 0.0611(10) Uani 1 2 d S

loop_
_atom_site_aniso_label
_atom_site_aniso_U_11
_atom_site_aniso_U_22
_atom_site_aniso_U_33
_atom_site_aniso_U_23
_atom_site_aniso_U_13
_atom_site_aniso_U_12
C1 0.108(15) 0.044(8) 0.052(11) 0.002(7) 0.000 0.000
C2 0.084(12) 0.062(10) 0.049(10) -0.011(8) 0.000 0.000
C3 0.054(8) 0.036(6) 0.043(8) 0.002(6) 0.000 0.000
C4 0.045(7) 0.050(8) 0.034(7) -0.002(6) 0.000 0.000
C5 0.055(8) 0.050(8) 0.030(7) 0.005(6) 0.000 0.000
C6 0.050(7) 0.051(8) 0.033(7) 0.003(6) 0.000 0.000
C7 0.087(11) 0.034(6) 0.034(7) 0.000(6) 0.000 0.000
C8 0.082(10) 0.041(7) 0.032(7) 0.001(6) 0.000 0.000
C9 0.048(7) 0.058(8) 0.025(6) -0.002(6) 0.000 0.000
C10 0.051(8) 0.042(7) 0.048(9) 0.012(6) 0.000 0.000
C11 0.051(8) 0.038(7) 0.051(10) -0.001(6) 0.000 0.000
N1 0.075(9) 0.045(7) 0.035(7) 0.005(5) 0.000 0.000
N2 0.062(8) 0.056(7) 0.041(8) -0.004(6) 0.000 0.000
N3 0.065(8) 0.041(6) 0.042(7) 0.008(5) 0.000 0.000
O1 0.113(10) 0.044(5) 0.039(6) -0.004(4) 0.000 0.000
Hg1 0.0744(4) 0.0503(4) 0.0383(4) -0.0065(2) 0.000 0.000
Br1 0.1194(17) 0.0515(9) 0.0529(12) -0.0115(7) 0.000 0.000
Br2 0.0724(10) 0.0639(9) 0.0405(9) -0.0146(7) 0.000 0.000
Cl1 0.119(4) 0.0446(19) 0.050(2) -0.0116(17) 0.000 0.000
Cl2 0.069(2) 0.082(3) 0.0323(18) 0.0044(17) 0.000 0.000

loop_
_atom_type_symbol
_atom_type_description
_atom_type_scat_dispersion_real
_atom_type_scat_dispersion_imag
_atom_type_scat_source
C C 0.0033 0.0016 'International Tables Vol C Tables 4.2.6.8 and 6.1.1.4'
H H 0.0000 0.0000 'International Tables Vol C Tables 4.2.6.8 and 6.1.1.4'
N N 0.0061 0.0033 'International Tables Vol C Tables 4.2.6.8 and 6.1.1.4'
O O 0.0106 0.0060 'International Tables Vol C Tables 4.2.6.8 and 6.1.1.4'
Hg Hg -2.3894 9.2266 'International Tables Vol C Tables 4.2.6.8 and 6.1.1.4'
Br Br -0.2901 2.4595 'International Tables Vol C Tables 4.2.6.8 and 6.1.1.4'
Cl Cl 0.1484 0.1585 'International Tables Vol C Tables 4.2.6.8 and 6.1.1.4'

loop_
_geom_angle_atom_site_label_1
_geom_angle_atom_site_label_2
_geom_angle_atom_site_label_3
_geom_angle
N1 C1 C2 122.0(15)
N1 C1 H1 119.0
C2 C1 H1 119.0
N2 C2 C1 119.8(17)
N2 C2 H2 120.1
C1 C2 H2 120.1
N2 C3 C4 120.7(13)
N2 C3 H3 119.7
C4 C3 H3 119.7
N1 C4 C3 122.7(14)
N1 C4 C5 117.5(13)
C3 C4 C5 119.8(13)
O1 C5 N3 126.4(14)
O1 C5 C4 121.0(13)
N3 C5 C4 112.7(12)
C7 C6 N3 122.6(14)
C7 C6 C11 119.7(15)
N3 C6 C11 117.7(13)
C8 C7 C6 119.8(14)
C8 C7 H7 120.1
C6 C7 H7 120.1
C7 C8 C9 122.1(13)
C7 C8 Cl1 118.7(11)
C9 C8 Cl1 119.2(12)
C10 C9 C8 119.2(13)
C10 C9 Cl2 120.0(12)
C8 C9 Cl2 120.8(11)
C9 C10 C11 119.9(13)
C9 C10 H10 120.0
C11 C10 H10 120.0
C6 C11 C10 119.2(13)
C6 C11 H11 120.4
C10 C11 H11 120.4
C4 N1 C1 116.4(14)
C3 N2 C2 118.4(14)
C3 N2 Hg1 123.0(10)
C2 N2 Hg1 118.6(11)
C5 N3 C6 128.2(13)
C5 N3 H3A 115.9
C6 N3 H3A 115.9
Br1 Hg1 Br2 165.93(7)
Br1 Hg1 N2 95.9(3)
Br2 Hg1 N2 98.2(3)

loop_
_geom_bond_atom_site_label_1
_geom_bond_atom_site_label_2
_geom_bond_distance
C1 N1 1.32(2)
C1 C2 1.37(3)
C1 H1 0.9300
C2 N2 1.35(2)
C2 H2 0.9300
C3 N2 1.30(2)
C3 C4 1.37(2)
C3 H3 0.9300
C4 N1 1.317(18)
C4 C5 1.52(2)
C5 O1 1.211(17)
C5 N3 1.363(18)
C6 C7 1.37(2)
C6 N3 1.39(2)
C6 C11 1.40(2)
C7 C8 1.35(2)
C7 H7 0.9300
C8 C9 1.40(2)
C8 Cl1 1.756(14)
C9 C10 1.34(2)
C9 Cl2 1.725(14)
C10 C11 1.43(2)
C10 H10 0.9300
C11 H11 0.9300
N2 Hg1 2.552(14)
N3 H3A 0.8600
Hg1 Br1 2.4208(18)
Hg1 Br2 2.4507(16)

loop_
_geom_torsion_atom_site_label_1
_geom_torsion_atom_site_label_2
_geom_torsion_atom_site_label_3
_geom_torsion_atom_site_label_4
_geom_torsion
N1 C1 C2 N2 0.000(2)
N2 C3 C4 N1 0.000(2)
N2 C3 C4 C5 180.000(2)
N1 C4 C5 O1 180.000(2)
C3 C4 C5 O1 0.000(3)
N1 C4 C5 N3 0.000(2)
C3 C4 C5 N3 180.000(2)
N3 C6 C7 C8 180.000(3)
C11 C6 C7 C8 0.000(4)
C6 C7 C8 C9 0.000(4)
C6 C7 C8 Cl1 180.000(2)
C7 C8 C9 C10 0.000(4)
Cl1 C8 C9 C10 180.000(3)
C7 C8 C9 Cl2 180.000(3)
Cl1 C8 C9 Cl2 0.000(3)
C8 C9 C10 C11 0.000(4)
Cl2 C9 C10 C11 180.000(3)
C7 C6 C11 C10 0.000(4)
N3 C6 C11 C10 180.000(3)
C9 C10 C11 C6 0.000(4)
C3 C4 N1 C1 0.000(2)
C5 C4 N1 C1 180.000(2)
C2 C1 N1 C4 0.000(2)
C4 C3 N2 C2 0.000(2)
C4 C3 N2 Hg1 180.000(1)
C1 C2 N2 C3 0.000(2)
C1 C2 N2 Hg1 180.000(1)
O1 C5 N3 C6 0.000(4)
C4 C5 N3 C6 180.000(3)
C7 C6 N3 C5 0.000(4)
C11 C6 N3 C5 180.000(3)
C3 N2 Hg1 Br1 0.000(1)
C2 N2 Hg1 Br1 180.0
C3 N2 Hg1 Br2 180.000(1)
C2 N2 Hg1 Br2 0.0
